data_4341590
loop_
_publ_author_name
'Leppin, Jana'
'F\"orster, Christoph'
'Heinze, Katja'

_publ_section_title
;
 Molybdenum Complex with Bulky Chelates as a Functional Model for
 Molybdenum Oxidases.
;
_journal_name_full 'Inorganic chemistry'
_journal_page_first 141113093953007
_journal_paper_doi 10.1021/ic501751p
_journal_year 2014
_chemical_formula_sum 'C42 H58 Mo N4 O2'
_chemical_formula_weight 746.86
_chemical_name_systematic
; 
 ? 
;
_space_group_IT_number 14
_symmetry_cell_setting monoclinic
_symmetry_space_group_name_Hall '-P 2ybc'
_symmetry_space_group_name_H-M 'P 1 21/c 1'
_atom_sites_solution_hydrogens geom
_atom_sites_solution_primary direct
_atom_sites_solution_secondary difmap
_audit_creation_method SHELXL-97
_cell_angle_alpha 90.00
_cell_angle_beta 114.3910(10)
_cell_angle_gamma 90.00
_cell_formula_units_Z 4
_cell_length_a 18.9095(10)
_cell_length_b 11.1731(5)
_cell_length_c 21.0776(10)
_cell_measurement_temperature 173(2)
_cell_volume 4055.8(3)
_computing_cell_refinement 'Bruker SMART'
_computing_data_collection 'Bruker SMART'
_computing_data_reduction 'Bruker SAINT'
_computing_structure_refinement 'SHELXL-97 (Sheldrick, 1997)'
_computing_structure_solution 'SHELXS-97 (Sheldrick, 1990)'
_diffrn_ambient_temperature 173(2)
_diffrn_measured_fraction_theta_full 0.996
_diffrn_measured_fraction_theta_max 0.996
_diffrn_measurement_device_type 'CCD area detector'
_diffrn_measurement_method 'phi and omega scans'
_diffrn_radiation_monochromator graphite
_diffrn_radiation_source 'fine-focus sealed tube'
_diffrn_radiation_type MoK\a
_diffrn_radiation_wavelength 0.71073
_diffrn_reflns_av_R_equivalents 0.0779
_diffrn_reflns_av_sigmaI/netI 0.0922
_diffrn_reflns_limit_h_max 23
_diffrn_reflns_limit_h_min -24
_diffrn_reflns_limit_k_max 14
_diffrn_reflns_limit_k_min -14
_diffrn_reflns_limit_l_max 26
_diffrn_reflns_limit_l_min -27
_diffrn_reflns_number 38051
_diffrn_reflns_theta_full 28.01
_diffrn_reflns_theta_max 28.01
_diffrn_reflns_theta_min 2.37
_exptl_absorpt_coefficient_mu 0.361
_exptl_absorpt_correction_T_max 0.9787
_exptl_absorpt_correction_T_min 0.8994
_exptl_absorpt_correction_type multi-scan
_exptl_absorpt_process_details MULABS
_exptl_crystal_colour red
_exptl_crystal_density_diffrn 1.223
_exptl_crystal_density_method 'not measured'
_exptl_crystal_description block
_exptl_crystal_F_000 1584
_exptl_crystal_size_max 0.30
_exptl_crystal_size_mid 0.09
_exptl_crystal_size_min 0.06
_refine_diff_density_max 0.428
_refine_diff_density_min -0.680
_refine_diff_density_rms 0.064
_refine_ls_extinction_method none
_refine_ls_goodness_of_fit_ref 0.840
_refine_ls_hydrogen_treatment constr
_refine_ls_matrix_type full
_refine_ls_number_parameters 442
_refine_ls_number_reflns 9766
_refine_ls_number_restraints 0
_refine_ls_restrained_S_all 0.840
_refine_ls_R_factor_all 0.0720
_refine_ls_R_factor_gt 0.0365
_refine_ls_shift/su_max 0.022
_refine_ls_shift/su_mean 0.002
_refine_ls_structure_factor_coef Fsqd
_refine_ls_weighting_details 'calc w=1/[\s^2^(Fo^2^)+(0.0252P)^2^+0.0000P] where P=(Fo^2^+2Fc^2^)/3'
_refine_ls_weighting_scheme calc
_refine_ls_wR_factor_gt 0.0652
_refine_ls_wR_factor_ref 0.0716
_reflns_number_gt 6369
_reflns_number_total 9766
_reflns_threshold_expression >2sigma(I)
_cod_data_source_file ic501751p_si_002.cif
_cod_data_source_block jl3
_cod_original_sg_symbol_H-M P2(1)/c
_cod_database_code 4341590

loop_
_symmetry_equiv_pos_as_xyz
'x, y, z'
'-x, y+1/2, -z+1/2'
'-x, -y, -z'
'x, -y-1/2, z-1/2'

loop_
_atom_site_label
_atom_site_type_symbol
_atom_site_fract_x
_atom_site_fract_y
_atom_site_fract_z
_atom_site_U_iso_or_equiv
_atom_site_adp_type
_atom_site_occupancy
_atom_site_symmetry_multiplicity
_atom_site_calc_flag
_atom_site_refinement_flags
Mo1 Mo 0.290813(12) 0.058889(17) 0.176815(10) 0.01782(5) Uani 1 1 d .
O1 O 0.28996(9) -0.07220(14) 0.13557(8) 0.0279(4) Uani 1 1 d .
O2 O 0.32204(9) 0.16387(14) 0.13585(8) 0.0287(4) Uani 1 1 d .
N1 N 0.39265(11) 0.02182(15) 0.26585(9) 0.0184(4) Uani 1 1 d .
N2 N 0.29437(11) 0.19491(15) 0.26234(10) 0.0200(4) Uani 1 1 d .
N3 N 0.17315(11) 0.11056(16) 0.13008(9) 0.0194(4) Uani 1 1 d .
N4 N 0.23087(11) -0.03823(15) 0.23962(9) 0.0202(4) Uani 1 1 d .
C1 C 0.53830(15) -0.0832(2) 0.21637(13) 0.0341(7) Uani 1 1 d .
H1B H 0.5344 0.0033 0.2080 0.051 Uiso 1 1 calc R
H1C H 0.5412 -0.1242 0.1764 0.051 Uiso 1 1 calc R
H1D H 0.5851 -0.1008 0.2584 0.051 Uiso 1 1 calc R
C2 C 0.46644(14) -0.1271(2) 0.22621(12) 0.0254(6) Uani 1 1 d .
H2B H 0.4204 -0.1119 0.1814 0.030 Uiso 1 1 calc R
C3 C 0.47051(16) -0.2620(2) 0.23868(15) 0.0384(7) Uani 1 1 d .
H3A H 0.4240 -0.2884 0.2443 0.058 Uiso 1 1 calc R
H3B H 0.5168 -0.2811 0.2809 0.058 Uiso 1 1 calc R
H3C H 0.4734 -0.3033 0.1988 0.058 Uiso 1 1 calc R
C4 C 0.45427(12) -0.0559(2) 0.28202(11) 0.0199(5) Uani 1 1 d .
C5 C 0.50164(13) -0.0495(2) 0.35344(11) 0.0218(5) Uani 1 1 d .
C6 C 0.57600(15) -0.1163(2) 0.39408(13) 0.0318(6) Uani 1 1 d .
H6A H 0.5902 -0.1610 0.3599 0.038 Uiso 1 1 calc R
C7 C 0.5654(2) -0.2076(3) 0.44287(17) 0.0728(12) Uani 1 1 d .
H7A H 0.5232 -0.2625 0.4160 0.109 Uiso 1 1 calc R
H7B H 0.5527 -0.1662 0.4778 0.109 Uiso 1 1 calc R
H7C H 0.6136 -0.2531 0.4662 0.109 Uiso 1 1 calc R
C8 C 0.64156(18) -0.0319(3) 0.4332(2) 0.0916(15) Uani 1 1 d .
H8A H 0.6476 0.0253 0.4005 0.137 Uiso 1 1 calc R
H8B H 0.6898 -0.0774 0.4563 0.137 Uiso 1 1 calc R
H8C H 0.6300 0.0115 0.4682 0.137 Uiso 1 1 calc R
C9 C 0.46781(13) 0.03487(19) 0.38125(12) 0.0233(5) Uani 1 1 d .
H9A H 0.4869 0.0583 0.4288 0.028 Uiso 1 1 calc R
C10 C 0.40189(13) 0.07827(19) 0.32768(11) 0.0196(5) Uani 1 1 d .
C11 C 0.34870(13) 0.1699(2) 0.32296(12) 0.0218(5) Uani 1 1 d .
H11A H 0.3526 0.2124 0.3633 0.026 Uiso 1 1 calc R
C12 C 0.24134(13) 0.28967(19) 0.25591(12) 0.0207(5) Uani 1 1 d .
C13 C 0.19976(15) 0.2956(2) 0.29644(13) 0.0299(6) Uani 1 1 d .
H13A H 0.2065 0.2358 0.3305 0.036 Uiso 1 1 calc R
C14 C 0.14831(15) 0.3888(2) 0.28751(13) 0.0319(6) Uani 1 1 d .
H14A H 0.1201 0.3911 0.3157 0.038 Uiso 1 1 calc R
C15 C 0.13647(13) 0.4787(2) 0.23902(12) 0.0230(5) Uani 1 1 d .
C16 C 0.17840(14) 0.4714(2) 0.19870(12) 0.0269(6) Uani 1 1 d .
H16A H 0.1722 0.5319 0.1652 0.032 Uiso 1 1 calc R
C17 C 0.22939(14) 0.3773(2) 0.20622(12) 0.0261(6) Uani 1 1 d .
H17A H 0.2563 0.3733 0.1769 0.031 Uiso 1 1 calc R
C18 C 0.07920(14) 0.5807(2) 0.23203(12) 0.0255(6) Uani 1 1 d .
C19 C 0.10643(15) 0.6495(2) 0.30125(13) 0.0340(6) Uani 1 1 d .
H19A H 0.1581 0.6830 0.3127 0.051 Uiso 1 1 calc R
H19B H 0.1086 0.5948 0.3384 0.051 Uiso 1 1 calc R
H19C H 0.0699 0.7144 0.2968 0.051 Uiso 1 1 calc R
C20 C 0.07383(17) 0.6697(2) 0.17521(14) 0.0419(7) Uani 1 1 d .
H20A H 0.0561 0.6281 0.1304 0.063 Uiso 1 1 calc R
H20B H 0.1251 0.7050 0.1865 0.063 Uiso 1 1 calc R
H20C H 0.0368 0.7331 0.1724 0.063 Uiso 1 1 calc R
C21 C -0.00178(15) 0.5290(2) 0.21475(14) 0.0410(7) Uani 1 1 d .
H21A H -0.0197 0.4853 0.1706 0.062 Uiso 1 1 calc R
H21B H -0.0380 0.5943 0.2107 0.062 Uiso 1 1 calc R
H21C H 0.0006 0.4743 0.2519 0.062 Uiso 1 1 calc R
C22 C 0.13820(16) 0.3654(2) 0.01000(13) 0.0362(7) Uani 1 1 d .
H22A H 0.1556 0.4098 0.0539 0.054 Uiso 1 1 calc R
H22B H 0.0818 0.3740 -0.0155 0.054 Uiso 1 1 calc R
H22C H 0.1640 0.3973 -0.0183 0.054 Uiso 1 1 calc R
C23 C 0.15862(14) 0.2334(2) 0.02527(12) 0.0277(6) Uani 1 1 d .
H23A H 0.2165 0.2280 0.0492 0.033 Uiso 1 1 calc R
C24 C 0.13362(18) 0.1627(2) -0.04221(14) 0.0461(8) Uani 1 1 d .
H24A H 0.1474 0.0783 -0.0315 0.069 Uiso 1 1 calc R
H24B H 0.1600 0.1944 -0.0700 0.069 Uiso 1 1 calc R
H24C H 0.0773 0.1699 -0.0686 0.069 Uiso 1 1 calc R
C25 C 0.12678(13) 0.17762(19) 0.07335(12) 0.0200(5) Uani 1 1 d .
C26 C 0.05018(13) 0.1769(2) 0.06767(12) 0.0217(5) Uani 1 1 d .
C27 C -0.02099(13) 0.2335(2) 0.01274(12) 0.0260(6) Uani 1 1 d .
H27A H -0.0076 0.2583 -0.0266 0.031 Uiso 1 1 calc R
C28 C -0.08878(15) 0.1469(2) -0.01628(14) 0.0430(7) Uani 1 1 d .
H28A H -0.0732 0.0759 -0.0347 0.064 Uiso 1 1 calc R
H28B H -0.1326 0.1860 -0.0538 0.064 Uiso 1 1 calc R
H28C H -0.1043 0.1231 0.0209 0.064 Uiso 1 1 calc R
C29 C -0.04487(17) 0.3450(2) 0.03990(15) 0.0502(8) Uani 1 1 d .
H29A H -0.0010 0.4007 0.0581 0.075 Uiso 1 1 calc R
H29B H -0.0606 0.3230 0.0772 0.075 Uiso 1 1 calc R
H29C H -0.0885 0.3834 0.0019 0.075 Uiso 1 1 calc R
C30 C 0.05059(14) 0.1094(2) 0.12355(12) 0.0251(5) Uani 1 1 d .
H30A H 0.0072 0.0941 0.1340 0.030 Uiso 1 1 calc R
C31 C 0.12542(13) 0.0691(2) 0.16082(11) 0.0218(5) Uani 1 1 d .
C32 C 0.15868(14) -0.0088(2) 0.21820(12) 0.0229(5) Uani 1 1 d .
H32A H 0.1283 -0.0393 0.2409 0.027 Uiso 1 1 calc R
C33 C 0.26349(13) -0.1218(2) 0.29537(12) 0.0208(5) Uani 1 1 d .
C34 C 0.29979(14) -0.2227(2) 0.28514(13) 0.0262(6) Uani 1 1 d .
H34A H 0.3047 -0.2332 0.2424 0.031 Uiso 1 1 calc R
C35 C 0.32915(14) -0.3088(2) 0.33706(13) 0.0277(6) Uani 1 1 d .
H35A H 0.3533 -0.3780 0.3288 0.033 Uiso 1 1 calc R
C36 C 0.32417(14) -0.2968(2) 0.40034(12) 0.0244(6) Uani 1 1 d .
C37 C 0.28865(15) -0.1928(2) 0.41012(12) 0.0279(6) Uani 1 1 d .
H37A H 0.2850 -0.1810 0.4533 0.033 Uiso 1 1 calc R
C38 C 0.25875(14) -0.1066(2) 0.35871(12) 0.0266(6) Uani 1 1 d .
H38A H 0.2350 -0.0369 0.3669 0.032 Uiso 1 1 calc R
C39 C 0.35341(15) -0.3922(2) 0.45740(13) 0.0303(6) Uani 1 1 d .
C40 C 0.41259(17) -0.3377(3) 0.52547(13) 0.0479(8) Uani 1 1 d .
H40A H 0.3888 -0.2702 0.5391 0.072 Uiso 1 1 calc R
H40B H 0.4580 -0.3094 0.5185 0.072 Uiso 1 1 calc R
H40C H 0.4288 -0.3985 0.5622 0.072 Uiso 1 1 calc R
C41 C 0.39154(17) -0.4973(2) 0.43665(15) 0.0451(8) Uani 1 1 d .
H41A H 0.3540 -0.5334 0.3935 0.068 Uiso 1 1 calc R
H41B H 0.4085 -0.5573 0.4739 0.068 Uiso 1 1 calc R
H41C H 0.4365 -0.4684 0.4293 0.068 Uiso 1 1 calc R
C42 C 0.28535(16) -0.4421(3) 0.47042(14) 0.0468(7) Uani 1 1 d .
H42A H 0.2473 -0.4779 0.4274 0.070 Uiso 1 1 calc R
H42B H 0.2607 -0.3772 0.4852 0.070 Uiso 1 1 calc R
H42C H 0.3043 -0.5032 0.5070 0.070 Uiso 1 1 calc R

loop_
_atom_site_aniso_label
_atom_site_aniso_U_11
_atom_site_aniso_U_22
_atom_site_aniso_U_33
_atom_site_aniso_U_23
_atom_site_aniso_U_13
_atom_site_aniso_U_12
Mo1 0.01556(9) 0.01867(9) 0.01897(10) 0.00231(10) 0.00685(7) 0.00145(10)
O1 0.0232(9) 0.0285(9) 0.0278(9) -0.0046(8) 0.0063(7) 0.0019(8)
O2 0.0213(9) 0.0344(10) 0.0303(10) 0.0103(8) 0.0105(8) -0.0004(8)
N1 0.0188(10) 0.0149(9) 0.0231(11) 0.0008(8) 0.0104(9) 0.0028(8)
N2 0.0184(10) 0.0174(10) 0.0252(11) 0.0025(8) 0.0103(9) 0.0033(8)
N3 0.0161(10) 0.0203(10) 0.0194(10) 0.0041(8) 0.0049(8) 0.0006(8)
N4 0.0187(10) 0.0192(10) 0.0214(10) 0.0029(8) 0.0068(8) 0.0013(8)
C1 0.0385(16) 0.0338(16) 0.0391(16) -0.0009(12) 0.0250(13) 0.0023(12)
C2 0.0219(13) 0.0274(13) 0.0253(13) -0.0022(11) 0.0081(11) 0.0064(11)
C3 0.0397(17) 0.0262(14) 0.0572(19) -0.0113(14) 0.0282(15) 0.0001(13)
C4 0.0177(11) 0.0175(10) 0.0257(12) 0.0033(11) 0.0100(10) -0.0003(11)
C5 0.0200(12) 0.0198(12) 0.0252(12) 0.0044(11) 0.0088(10) 0.0037(11)
C6 0.0267(14) 0.0364(15) 0.0268(14) 0.0016(12) 0.0056(12) 0.0128(12)
C7 0.073(3) 0.091(3) 0.064(2) 0.049(2) 0.039(2) 0.054(2)
C8 0.0254(18) 0.070(3) 0.130(3) -0.025(2) -0.018(2) 0.0171(18)
C9 0.0220(13) 0.0260(14) 0.0202(12) 0.0003(10) 0.0069(10) 0.0018(10)
C10 0.0192(12) 0.0177(12) 0.0228(12) 0.0002(10) 0.0096(10) 0.0012(10)
C11 0.0222(13) 0.0214(12) 0.0224(13) -0.0013(10) 0.0099(11) 0.0010(10)
C12 0.0190(12) 0.0202(12) 0.0223(13) -0.0008(10) 0.0078(10) 0.0034(10)
C13 0.0363(16) 0.0283(14) 0.0318(14) 0.0121(11) 0.0209(13) 0.0114(12)
C14 0.0352(16) 0.0352(14) 0.0356(15) 0.0081(13) 0.0249(13) 0.0127(13)
C15 0.0217(13) 0.0231(12) 0.0218(13) -0.0008(10) 0.0068(11) 0.0054(10)
C16 0.0298(14) 0.0230(13) 0.0283(14) 0.0075(11) 0.0125(12) 0.0073(11)
C17 0.0280(14) 0.0286(13) 0.0273(14) 0.0024(11) 0.0172(12) 0.0051(11)
C18 0.0217(13) 0.0263(14) 0.0261(13) -0.0012(11) 0.0072(11) 0.0060(11)
C19 0.0282(15) 0.0332(15) 0.0386(16) -0.0041(13) 0.0118(13) 0.0073(12)
C20 0.0485(19) 0.0355(16) 0.0429(17) 0.0133(14) 0.0200(15) 0.0249(14)
C21 0.0248(15) 0.0441(18) 0.0475(17) -0.0098(14) 0.0082(13) 0.0067(13)
C22 0.0387(17) 0.0321(15) 0.0334(15) 0.0124(13) 0.0103(13) -0.0031(13)
C23 0.0225(13) 0.0333(14) 0.0261(14) 0.0103(12) 0.0087(11) 0.0041(11)
C24 0.067(2) 0.0442(17) 0.0424(18) 0.0074(15) 0.0374(17) 0.0111(16)
C25 0.0195(12) 0.0188(12) 0.0191(12) 0.0002(10) 0.0052(10) 0.0015(10)
C26 0.0202(13) 0.0205(12) 0.0205(13) -0.0009(10) 0.0046(10) 0.0012(10)
C27 0.0206(13) 0.0285(13) 0.0241(13) 0.0049(11) 0.0043(11) 0.0041(11)
C28 0.0271(16) 0.0411(17) 0.0464(18) -0.0015(14) 0.0009(14) 0.0041(13)
C29 0.0419(19) 0.0373(17) 0.0543(19) -0.0034(15) 0.0026(15) 0.0173(15)
C30 0.0198(13) 0.0293(13) 0.0258(13) 0.0035(11) 0.0091(11) 0.0032(11)
C31 0.0204(12) 0.0235(12) 0.0234(12) 0.0031(11) 0.0109(10) 0.0004(11)
C32 0.0215(13) 0.0240(12) 0.0249(13) 0.0039(10) 0.0113(11) -0.0003(10)
C33 0.0177(12) 0.0193(12) 0.0237(13) 0.0059(10) 0.0070(10) -0.0015(10)
C34 0.0260(14) 0.0298(13) 0.0261(14) 0.0057(11) 0.0142(12) 0.0035(11)
C35 0.0256(14) 0.0249(13) 0.0341(15) 0.0079(12) 0.0139(12) 0.0062(11)
C36 0.0203(13) 0.0261(13) 0.0232(13) 0.0061(11) 0.0053(11) -0.0010(11)
C37 0.0351(15) 0.0309(14) 0.0175(13) 0.0018(11) 0.0108(11) -0.0013(12)
C38 0.0283(14) 0.0243(12) 0.0259(14) 0.0006(11) 0.0099(11) 0.0031(11)
C39 0.0276(15) 0.0344(14) 0.0268(14) 0.0097(12) 0.0093(12) 0.0006(12)
C40 0.0419(19) 0.057(2) 0.0322(16) 0.0140(15) 0.0028(14) 0.0056(16)
C41 0.052(2) 0.0375(16) 0.0430(18) 0.0208(14) 0.0172(16) 0.0150(15)
C42 0.0418(17) 0.0522(18) 0.0480(17) 0.0258(17) 0.0201(14) 0.0026(17)

loop_
_atom_type_symbol
_atom_type_description
_atom_type_scat_dispersion_real
_atom_type_scat_dispersion_imag
_atom_type_scat_source
C C 0.0033 0.0016 'International Tables Vol C Tables 4.2.6.8 and 6.1.1.4'
H H 0.0000 0.0000 'International Tables Vol C Tables 4.2.6.8 and 6.1.1.4'
N N 0.0061 0.0033 'International Tables Vol C Tables 4.2.6.8 and 6.1.1.4'
O O 0.0106 0.0060 'International Tables Vol C Tables 4.2.6.8 and 6.1.1.4'
Mo Mo -1.6832 0.6857 'International Tables Vol C Tables 4.2.6.8 and 6.1.1.4'

loop_
_geom_angle_atom_site_label_1
_geom_angle_atom_site_label_2
_geom_angle_atom_site_label_3
_geom_angle
O1 Mo1 O2 105.46(8)
O1 Mo1 N1 95.66(7)
O2 Mo1 N1 101.95(7)
O1 Mo1 N3 102.22(7)
O2 Mo1 N3 95.43(7)
N1 Mo1 N3 150.72(7)
O1 Mo1 N4 89.15(7)
O2 Mo1 N4 163.74(7)
N1 Mo1 N4 83.25(7)
N3 Mo1 N4 74.12(7)
O1 Mo1 N2 161.05(7)
O2 Mo1 N2 92.16(7)
N1 Mo1 N2 73.47(7)
N3 Mo1 N2 82.58(7)
N4 Mo1 N2 74.40(6)
C4 N1 C10 106.71(18)
C4 N1 Mo1 135.56(15)
C10 N1 Mo1 117.46(14)
C11 N2 C12 119.59(19)
C11 N2 Mo1 112.23(15)
C12 N2 Mo1 127.91(15)
C25 N3 C31 106.45(18)
C25 N3 Mo1 136.54(15)
C31 N3 Mo1 117.01(14)
C32 N4 C33 119.34(19)
C32 N4 Mo1 111.97(15)
C33 N4 Mo1 128.70(14)
C2 C1 H1B 109.5
C2 C1 H1C 109.5
H1B C1 H1C 109.5
C2 C1 H1D 109.5
H1B C1 H1D 109.5
H1C C1 H1D 109.5
C4 C2 C3 113.4(2)
C4 C2 C1 111.36(19)
C3 C2 C1 110.7(2)
C4 C2 H2B 107.0
C3 C2 H2B 107.0
C1 C2 H2B 107.0
C2 C3 H3A 109.5
C2 C3 H3B 109.5
H3A C3 H3B 109.5
C2 C3 H3C 109.5
H3A C3 H3C 109.5
H3B C3 H3C 109.5
N1 C4 C5 109.49(19)
N1 C4 C2 121.53(19)
C5 C4 C2 128.9(2)
C4 C5 C9 106.6(2)
C4 C5 C6 128.2(2)
C9 C5 C6 125.2(2)
C5 C6 C8 111.4(2)
C5 C6 C7 111.4(2)
C8 C6 C7 111.1(3)
C5 C6 H6A 107.6
C8 C6 H6A 107.6
C7 C6 H6A 107.6
C6 C7 H7A 109.5
C6 C7 H7B 109.5
H7A C7 H7B 109.5
C6 C7 H7C 109.5
H7A C7 H7C 109.5
H7B C7 H7C 109.5
C6 C8 H8A 109.5
C6 C8 H8B 109.5
H8A C8 H8B 109.5
C6 C8 H8C 109.5
H8A C8 H8C 109.5
H8B C8 H8C 109.5
C10 C9 C5 108.0(2)
C10 C9 H9A 126.0
C5 C9 H9A 126.0
C9 C10 N1 109.20(19)
C9 C10 C11 133.7(2)
N1 C10 C11 116.9(2)
N2 C11 C10 118.6(2)
N2 C11 H11A 120.7
C10 C11 H11A 120.7
C17 C12 C13 118.5(2)
C17 C12 N2 119.1(2)
C13 C12 N2 122.3(2)
C14 C13 C12 120.0(2)
C14 C13 H13A 120.0
C12 C13 H13A 120.0
C13 C14 C15 122.5(2)
C13 C14 H14A 118.8
C15 C14 H14A 118.8
C16 C15 C14 116.9(2)
C16 C15 C18 123.0(2)
C14 C15 C18 120.1(2)
C15 C16 C17 121.4(2)
C15 C16 H16A 119.3
C17 C16 H16A 119.3
C12 C17 C16 120.7(2)
C12 C17 H17A 119.7
C16 C17 H17A 119.7
C20 C18 C21 108.8(2)
C20 C18 C19 107.9(2)
C21 C18 C19 108.9(2)
C20 C18 C15 112.0(2)
C21 C18 C15 109.8(2)
C19 C18 C15 109.45(19)
C18 C19 H19A 109.5
C18 C19 H19B 109.5
H19A C19 H19B 109.5
C18 C19 H19C 109.5
H19A C19 H19C 109.5
H19B C19 H19C 109.5
C18 C20 H20A 109.5
C18 C20 H20B 109.5
H20A C20 H20B 109.5
C18 C20 H20C 109.5
H20A C20 H20C 109.5
H20B C20 H20C 109.5
C18 C21 H21A 109.5
C18 C21 H21B 109.5
H21A C21 H21B 109.5
C18 C21 H21C 109.5
H21A C21 H21C 109.5
H21B C21 H21C 109.5
C23 C22 H22A 109.5
C23 C22 H22B 109.5
H22A C22 H22B 109.5
C23 C22 H22C 109.5
H22A C22 H22C 109.5
H22B C22 H22C 109.5
C25 C23 C24 110.9(2)
C25 C23 C22 113.8(2)
C24 C23 C22 110.5(2)
C25 C23 H23A 107.1
C24 C23 H23A 107.1
C22 C23 H23A 107.1
C23 C24 H24A 109.5
C23 C24 H24B 109.5
H24A C24 H24B 109.5
C23 C24 H24C 109.5
H24A C24 H24C 109.5
H24B C24 H24C 109.5
N3 C25 C26 109.6(2)
N3 C25 C23 121.3(2)
C26 C25 C23 129.0(2)
C30 C26 C25 106.6(2)
C30 C26 C27 124.6(2)
C25 C26 C27 128.8(2)
C26 C27 C29 111.5(2)
C26 C27 C28 112.3(2)
C29 C27 C28 110.0(2)
C26 C27 H27A 107.6
C29 C27 H27A 107.6
C28 C27 H27A 107.6
C27 C28 H28A 109.5
C27 C28 H28B 109.5
H28A C28 H28B 109.5
C27 C28 H28C 109.5
H28A C28 H28C 109.5
H28B C28 H28C 109.5
C27 C29 H29A 109.5
C27 C29 H29B 109.5
H29A C29 H29B 109.5
C27 C29 H29C 109.5
H29A C29 H29C 109.5
H29B C29 H29C 109.5
C31 C30 C26 107.7(2)
C31 C30 H30A 126.2
C26 C30 H30A 126.2
C30 C31 N3 109.66(19)
C30 C31 C32 132.8(2)
N3 C31 C32 117.4(2)
N4 C32 C31 119.3(2)
N4 C32 H32A 120.3
C31 C32 H32A 120.3
C34 C33 C38 119.0(2)
C34 C33 N4 118.6(2)
C38 C33 N4 122.4(2)
C33 C34 C35 120.3(2)
C33 C34 H34A 119.8
C35 C34 H34A 119.8
C34 C35 C36 121.9(2)
C34 C35 H35A 119.1
C36 C35 H35A 119.1
C35 C36 C37 116.8(2)
C35 C36 C39 123.0(2)
C37 C36 C39 120.2(2)
C38 C37 C36 121.9(2)
C38 C37 H37A 119.1
C36 C37 H37A 119.1
C33 C38 C37 120.1(2)
C33 C38 H38A 120.0
C37 C38 H38A 120.0
C42 C39 C36 109.7(2)
C42 C39 C41 107.6(2)
C36 C39 C41 111.7(2)
C42 C39 C40 108.7(2)
C36 C39 C40 110.2(2)
C41 C39 C40 108.9(2)
C39 C40 H40A 109.5
C39 C40 H40B 109.5
H40A C40 H40B 109.5
C39 C40 H40C 109.5
H40A C40 H40C 109.5
H40B C40 H40C 109.5
C39 C41 H41A 109.5
C39 C41 H41B 109.5
H41A C41 H41B 109.5
C39 C41 H41C 109.5
H41A C41 H41C 109.5
H41B C41 H41C 109.5
C39 C42 H42A 109.5
C39 C42 H42B 109.5
H42A C42 H42B 109.5
C39 C42 H42C 109.5
H42A C42 H42C 109.5
H42B C42 H42C 109.5

loop_
_geom_bond_atom_site_label_1
_geom_bond_atom_site_label_2
_geom_bond_distance
Mo1 O1 1.7000(15)
Mo1 O2 1.7003(15)
Mo1 N1 2.1016(18)
Mo1 N3 2.1081(18)
Mo1 N4 2.3353(18)
Mo1 N2 2.3375(18)
N1 C4 1.379(3)
N1 C10 1.392(3)
N2 C11 1.297(3)
N2 C12 1.426(3)
N3 C25 1.376(3)
N3 C31 1.390(3)
N4 C32 1.291(3)
N4 C33 1.427(3)
C1 C2 1.537(3)
C1 H1B 0.9800
C1 H1C 0.9800
C1 H1D 0.9800
C2 C4 1.514(3)
C2 C3 1.527(3)
C2 H2B 1.0000
C3 H3A 0.9800
C3 H3B 0.9800
C3 H3C 0.9800
C4 C5 1.400(3)
C5 C9 1.397(3)
C5 C6 1.508(3)
C6 C8 1.504(4)
C6 C7 1.519(4)
C6 H6A 1.0000
C7 H7A 0.9800
C7 H7B 0.9800
C7 H7C 0.9800
C8 H8A 0.9800
C8 H8B 0.9800
C8 H8C 0.9800
C9 C10 1.379(3)
C9 H9A 0.9500
C10 C11 1.410(3)
C11 H11A 0.9500
C12 C17 1.383(3)
C12 C13 1.381(3)
C13 C14 1.384(3)
C13 H13A 0.9500
C14 C15 1.384(3)
C14 H14A 0.9500
C15 C16 1.383(3)
C15 C18 1.537(3)
C16 C17 1.390(3)
C16 H16A 0.9500
C17 H17A 0.9500
C18 C20 1.527(3)
C18 C21 1.533(3)
C18 C19 1.537(3)
C19 H19A 0.9800
C19 H19B 0.9800
C19 H19C 0.9800
C20 H20A 0.9800
C20 H20B 0.9800
C20 H20C 0.9800
C21 H21A 0.9800
C21 H21B 0.9800
C21 H21C 0.9800
C22 C23 1.526(3)
C22 H22A 0.9800
C22 H22B 0.9800
C22 H22C 0.9800
C23 C25 1.511(3)
C23 C24 1.521(3)
C23 H23A 1.0000
C24 H24A 0.9800
C24 H24B 0.9800
C24 H24C 0.9800
C25 C26 1.403(3)
C26 C30 1.395(3)
C26 C27 1.505(3)
C27 C29 1.515(3)
C27 C28 1.518(3)
C27 H27A 1.0000
C28 H28A 0.9800
C28 H28B 0.9800
C28 H28C 0.9800
C29 H29A 0.9800
C29 H29B 0.9800
C29 H29C 0.9800
C30 C31 1.380(3)
C30 H30A 0.9500
C31 C32 1.410(3)
C32 H32A 0.9500
C33 C34 1.382(3)
C33 C38 1.385(3)
C34 C35 1.389(3)
C34 H34A 0.9500
C35 C36 1.382(3)
C35 H35A 0.9500
C36 C37 1.399(3)
C36 C39 1.530(3)
C37 C38 1.384(3)
C37 H37A 0.9500
C38 H38A 0.9500
C39 C42 1.528(3)
C39 C41 1.533(4)
C39 C40 1.535(4)
C40 H40A 0.9800
C40 H40B 0.9800
C40 H40C 0.9800
C41 H41A 0.9800
C41 H41B 0.9800
C41 H41C 0.9800
C42 H42A 0.9800
C42 H42B 0.9800
C42 H42C 0.9800

loop_
_geom_torsion_atom_site_label_1
_geom_torsion_atom_site_label_2
_geom_torsion_atom_site_label_3
_geom_torsion_atom_site_label_4
_geom_torsion
O1 Mo1 N1 C4 19.1(2)
O2 Mo1 N1 C4 -88.1(2)
N3 Mo1 N1 C4 146.79(19)
N4 Mo1 N1 C4 107.5(2)
N2 Mo1 N1 C4 -176.8(2)
O1 Mo1 N1 C10 -154.14(15)
O2 Mo1 N1 C10 98.72(16)
N3 Mo1 N1 C10 -26.4(2)
N4 Mo1 N1 C10 -65.67(15)
N2 Mo1 N1 C10 10.01(14)
O1 Mo1 N2 C11 47.4(3)
O2 Mo1 N2 C11 -111.21(16)
N1 Mo1 N2 C11 -9.38(15)
N3 Mo1 N2 C11 153.59(17)
N4 Mo1 N2 C11 78.07(16)
O1 Mo1 N2 C12 -126.5(2)
O2 Mo1 N2 C12 74.88(18)
N1 Mo1 N2 C12 176.71(19)
N3 Mo1 N2 C12 -20.32(18)
N4 Mo1 N2 C12 -95.83(18)
O1 Mo1 N3 C25 -90.2(2)
O2 Mo1 N3 C25 16.9(2)
N1 Mo1 N3 C25 143.4(2)
N4 Mo1 N3 C25 -175.8(2)
N2 Mo1 N3 C25 108.4(2)
O1 Mo1 N3 C31 88.96(16)
O2 Mo1 N3 C31 -163.91(16)
N1 Mo1 N3 C31 -37.4(2)
N4 Mo1 N3 C31 3.40(15)
N2 Mo1 N3 C31 -72.43(16)
O1 Mo1 N4 C32 -106.34(16)
O2 Mo1 N4 C32 48.0(3)
N1 Mo1 N4 C32 157.86(16)
N3 Mo1 N4 C32 -3.37(15)
N2 Mo1 N4 C32 83.19(16)
O1 Mo1 N4 C33 73.32(18)
O2 Mo1 N4 C33 -132.3(3)
N1 Mo1 N4 C33 -22.48(17)
N3 Mo1 N4 C33 176.29(19)
N2 Mo1 N4 C33 -97.15(18)
C10 N1 C4 C5 0.5(2)
Mo1 N1 C4 C5 -173.20(16)
C10 N1 C4 C2 -175.7(2)
Mo1 N1 C4 C2 10.6(3)
C3 C2 C4 N1 -123.7(2)
C1 C2 C4 N1 110.6(2)
C3 C2 C4 C5 60.8(3)
C1 C2 C4 C5 -64.8(3)
N1 C4 C5 C9 -0.2(3)
C2 C4 C5 C9 175.7(2)
N1 C4 C5 C6 -178.7(2)
C2 C4 C5 C6 -2.8(4)
C4 C5 C6 C8 124.3(3)
C9 C5 C6 C8 -54.0(4)
C4 C5 C6 C7 -111.1(3)
C9 C5 C6 C7 70.7(3)
C4 C5 C9 C10 -0.2(3)
C6 C5 C9 C10 178.3(2)
C5 C9 C10 N1 0.5(3)
C5 C9 C10 C11 -173.9(2)
C4 N1 C10 C9 -0.6(2)
Mo1 N1 C10 C9 174.39(14)
C4 N1 C10 C11 174.87(19)
Mo1 N1 C10 C11 -10.1(3)
C12 N2 C11 C10 -178.1(2)
Mo1 N2 C11 C10 7.4(3)
C9 C10 C11 N2 175.1(2)
N1 C10 C11 N2 0.9(3)
C11 N2 C12 C17 128.6(2)
Mo1 N2 C12 C17 -57.9(3)
C11 N2 C12 C13 -53.1(3)
Mo1 N2 C12 C13 120.4(2)
C17 C12 C13 C14 -0.9(4)
N2 C12 C13 C14 -179.2(2)
C12 C13 C14 C15 -0.3(4)
C13 C14 C15 C16 0.4(4)
C13 C14 C15 C18 -179.3(2)
C14 C15 C16 C17 0.6(4)
C18 C15 C16 C17 -179.6(2)
C13 C12 C17 C16 1.9(4)
N2 C12 C17 C16 -179.7(2)
C15 C16 C17 C12 -1.8(4)
C16 C15 C18 C20 0.9(3)
C14 C15 C18 C20 -179.4(2)
C16 C15 C18 C21 121.9(3)
C14 C15 C18 C21 -58.4(3)
C16 C15 C18 C19 -118.6(3)
C14 C15 C18 C19 61.1(3)
C31 N3 C25 C26 -1.0(2)
Mo1 N3 C25 C26 178.31(16)
C31 N3 C25 C23 -177.5(2)
Mo1 N3 C25 C23 1.7(3)
C24 C23 C25 N3 103.4(3)
C22 C23 C25 N3 -131.2(2)
C24 C23 C25 C26 -72.5(3)
C22 C23 C25 C26 53.0(3)
N3 C25 C26 C30 1.3(3)
C23 C25 C26 C30 177.5(2)
N3 C25 C26 C27 -177.6(2)
C23 C25 C26 C27 -1.3(4)
C30 C26 C27 C29 76.0(3)
C25 C26 C27 C29 -105.3(3)
C30 C26 C27 C28 -48.0(3)
C25 C26 C27 C28 130.7(3)
C25 C26 C30 C31 -1.1(3)
C27 C26 C30 C31 177.8(2)
C26 C30 C31 N3 0.6(3)
C26 C30 C31 C32 -174.5(2)
C25 N3 C31 C30 0.2(3)
Mo1 N3 C31 C30 -179.19(15)
C25 N3 C31 C32 176.2(2)
Mo1 N3 C31 C32 -3.2(3)
C33 N4 C32 C31 -176.8(2)
Mo1 N4 C32 C31 2.9(3)
C30 C31 C32 N4 174.7(2)
N3 C31 C32 N4 0.0(3)
C32 N4 C33 C34 125.1(2)
Mo1 N4 C33 C34 -54.5(3)
C32 N4 C33 C38 -53.6(3)
Mo1 N4 C33 C38 126.7(2)
C38 C33 C34 C35 1.7(4)
N4 C33 C34 C35 -177.1(2)
C33 C34 C35 C36 -0.8(4)
C34 C35 C36 C37 -0.6(4)
C34 C35 C36 C39 177.8(2)
C35 C36 C37 C38 0.9(4)
C39 C36 C37 C38 -177.5(2)
C34 C33 C38 C37 -1.3(4)
N4 C33 C38 C37 177.4(2)
C36 C37 C38 C33 0.0(4)
C35 C36 C39 C42 -116.5(3)
C37 C36 C39 C42 61.8(3)
C35 C36 C39 C41 2.7(3)
C37 C36 C39 C41 -179.0(2)
C35 C36 C39 C40 123.9(3)
C37 C36 C39 C40 -57.8(3)
